data_4064699
loop_
_publ_author_name
'Khusnutdinova, Julia R.'
'Zavalij, Peter Y.'
'Vedernikov, Andrei N.'

_publ_section_title
;
 Allylic C--H Deprotonation of Olefins with PtII(OH) to Form \h3-Allyl
 PtIIComplexes in Water and Aprotic Organic Solvents
;
_journal_issue 12
_journal_name_full Organometallics
_journal_page_first 3392
_journal_paper_doi 10.1021/om2002766
_journal_volume 30
_journal_year 2011
_chemical_formula_moiety 'C19 H22 N2 O3 Pt S, H2 O'
_chemical_formula_sum 'C19 H24 N2 O4 Pt S'
_chemical_formula_weight 571.55
_chemical_name_common Pt-complex
_chemical_name_systematic
;
Pt-complex
;
_space_group_IT_number 2
_symmetry_cell_setting triclinic
_symmetry_space_group_name_Hall '-P 1'
_symmetry_space_group_name_H-M 'P -1'
_atom_sites_solution_hydrogens geom
_atom_sites_solution_primary direct
_atom_sites_solution_secondary difmap
_audit_creation_method 'SHELXL-97 & ZCIF'
_cell_angle_alpha 72.504(2)
_cell_angle_beta 88.877(2)
_cell_angle_gamma 81.837(2)
_cell_formula_units_Z 2
_cell_length_a 9.3702(9)
_cell_length_b 9.5020(9)
_cell_length_c 11.3905(11)
_cell_measurement_reflns_used 8737
_cell_measurement_temperature 220(2)
_cell_measurement_theta_max 29.0
_cell_measurement_theta_min 2.3
_cell_volume 957.16(16)
_computing_cell_refinement 'SAINT (Bruker, 1999)'
_computing_data_collection 'SMART (Bruker, 1999)'
_computing_data_reduction SAINT
_computing_molecular_graphics 'XSHEL (Bruker, 1999)'
_computing_publication_material SHELXL-97
_computing_structure_refinement 'SHELXL-97 (Sheldrick, 1997)'
_computing_structure_solution 'SHELXS-97 (Sheldrick, 1990)'
_diffrn_ambient_temperature 220(2)
_diffrn_detector 'CCD area detector'
_diffrn_detector_area_resol_mean 8.33
_diffrn_detector_type 'Bruker Smart1000'
_diffrn_measured_fraction_theta_full 0.984
_diffrn_measured_fraction_theta_max 0.984
_diffrn_measurement_details 606,606,606,1206
_diffrn_measurement_device_type 'three-circle diffractometer'
_diffrn_measurement_method '\w and \f scans'
_diffrn_measurement_specimen_support 'glass capillary'
_diffrn_orient_matrix_type standard
_diffrn_orient_matrix_UB_11 0.0930984
_diffrn_orient_matrix_UB_12 -0.0296257
_diffrn_orient_matrix_UB_13 -0.0365443
_diffrn_orient_matrix_UB_21 0.0464344
_diffrn_orient_matrix_UB_22 -0.0388705
_diffrn_orient_matrix_UB_23 0.0840311
_diffrn_orient_matrix_UB_31 -0.0284115
_diffrn_orient_matrix_UB_32 -0.1002035
_diffrn_orient_matrix_UB_33 0.0090405
_diffrn_radiation_monochromator graphite
_diffrn_radiation_source 'fine-focus sealed tube'
_diffrn_radiation_type MoK\a
_diffrn_radiation_wavelength 0.71073
_diffrn_reflns_av_R_equivalents 0.0235
_diffrn_reflns_av_sigmaI/netI 0.0254
_diffrn_reflns_limit_h_max 12
_diffrn_reflns_limit_h_min -12
_diffrn_reflns_limit_k_max 12
_diffrn_reflns_limit_k_min -12
_diffrn_reflns_limit_l_max 14
_diffrn_reflns_limit_l_min -14
_diffrn_reflns_number 11602
_diffrn_reflns_theta_full 27.50
_diffrn_reflns_theta_max 27.50
_diffrn_reflns_theta_min 2.85
_diffrn_source_current 40
_diffrn_source_voltage 50
_diffrn_standards_decay_% 0
_exptl_absorpt_coefficient_mu 7.467
_exptl_absorpt_correction_T_max 0.593
_exptl_absorpt_correction_T_min 0.150
_exptl_absorpt_correction_type multi-scan
_exptl_absorpt_process_details 'SADABS (Sheldrick, 1996)'
_exptl_crystal_colour colorless
_exptl_crystal_density_diffrn 1.983
_exptl_crystal_density_method not-measured
_exptl_crystal_description prism
_exptl_crystal_F_000 556
_exptl_crystal_id 'Vedern/Khusnutdinova Ptcot/D2O'
_exptl_crystal_size_max 0.45
_exptl_crystal_size_mid 0.21
_exptl_crystal_size_min 0.07
_refine_diff_density_max 2.369
_refine_diff_density_min -2.057
_refine_diff_density_rms 0.163
_refine_ls_extinction_method none
_refine_ls_goodness_of_fit_ref 1.000
_refine_ls_hydrogen_treatment mixed
_refine_ls_matrix_type full
_refine_ls_number_parameters 296
_refine_ls_number_reflns 4324
_refine_ls_number_restraints 96
_refine_ls_restrained_S_all 1.002
_refine_ls_R_factor_all 0.0334
_refine_ls_R_factor_gt 0.0295
_refine_ls_shift/su_max 0.000
_refine_ls_shift/su_mean 0.000
_refine_ls_structure_factor_coef Fsqd
_refine_ls_weighting_details 'w=1/[\s^2^(Fo^2^)+(0.05P)^2^+2.39P], P=(max(Fo^2^,0)+2Fc^2^)/3'
_refine_ls_weighting_scheme calc
_refine_ls_wR_factor_gt 0.0750
_refine_ls_wR_factor_ref 0.0771
_reflns_number_gt 3979
_reflns_number_total 4324
_reflns_threshold_expression >2sigma(I)
_cod_data_source_file om2002766_si_002.cif
_cod_data_source_block 1501
_cod_depositor_comments
;
The following automatic conversions were performed:

'_symmetry_cell_setting' value 'Triclinic' changed to 'triclinic'
according to /home/saulius/struct/CIF-dictionaries/cif_core.dic
dictionary named 'cif_core.dic' version 2.4.1 from 2010-06-29.

Automatic conversion script
Id: cif_fix_values 1715 2011-07-08 13:25:40Z adriana 
;
_cod_original_sg_symbol_H-M P-1
_cod_database_code 4064699
_diffrn_measurement_total_frames-ccd 3024
_diffrn_measurement_frame_width-ccd 0.3
_diffrn_detector_distance-ccd 11.950
_diffrn_measurement_frame_time-ccd 15
_diffrn_measurement_total_time-ccd 18.6
_diffrn_measurement_frame_size-ccd 512

loop_
_symmetry_equiv_pos_as_xyz
'x, y, z'
'-x, -y, -z'

loop_
_atom_site_label
_atom_site_type_symbol
_atom_site_fract_x
_atom_site_fract_y
_atom_site_fract_z
_atom_site_U_iso_or_equiv
_atom_site_adp_type
_atom_site_occupancy
_atom_site_symmetry_multiplicity
_atom_site_calc_flag
_atom_site_refinement_flags
_atom_site_disorder_assembly
_atom_site_disorder_group
Pt1 Pt 0.745728(17) 0.194818(17) 0.446957(14) 0.02856(7) Uani 1 1 d . . .
C1 C 0.6702(6) 0.0303(6) 0.5993(4) 0.0366(10) Uani 1 1 d U B .
H1 H 0.5733 0.0070 0.5858 0.044 Uiso 1 1 calc R . .
C2 C 0.6693(5) 0.1703(6) 0.6242(4) 0.0376(10) Uani 1 1 d U . .
H2 H 0.5771 0.2285 0.6369 0.045 Uiso 1 1 calc R . .
C3 C 0.8006(6) 0.2326(5) 0.6147(4) 0.0353(10) Uani 1 1 d U B .
H3 H 0.7870 0.3392 0.6109 0.042 Uiso 1 1 calc R . .
C4 C 0.9450(6) 0.1471(6) 0.6711(5) 0.0414(11) Uani 1 1 d U . .
H4A H 1.0151 0.2171 0.6596 0.050 Uiso 1 1 calc R A 1
H4B H 0.9794 0.0751 0.6271 0.050 Uiso 1 1 calc R A 1
C5 C 0.9385(7) 0.0626(7) 0.8105(5) 0.0521(14) Uani 0.717(17) 1 d PDU B 1
H5A H 1.0317 0.0001 0.8365 0.063 Uiso 0.717(17) 1 calc PR B 1
H5B H 0.9268 0.1365 0.8556 0.063 Uiso 0.717(17) 1 calc PR B 1
C6 C 0.8224(9) -0.0343(9) 0.8494(6) 0.047(2) Uani 0.717(17) 1 d PDU B 1
H6A H 0.8371 -0.0836 0.9380 0.056 Uiso 0.717(17) 1 calc PR B 1
H6B H 0.7308 0.0329 0.8390 0.056 Uiso 0.717(17) 1 calc PR B 1
C7 C 0.8007(7) -0.1505(7) 0.7937(5) 0.0526(14) Uani 0.717(17) 1 d PDU B 1
H7A H 0.7149 -0.1933 0.8299 0.063 Uiso 0.717(17) 1 calc PR B 1
H7B H 0.8832 -0.2299 0.8183 0.063 Uiso 0.717(17) 1 calc PR B 1
C5A C 0.9385(7) 0.0626(7) 0.8105(5) 0.0521(14) Uani 0.283(17) 1 d PDU B 2
H5C H 1.0288 0.0674 0.8501 0.063 Uiso 0.283(17) 1 calc PR B 2
H5D H 0.8605 0.1166 0.8455 0.063 Uiso 0.283(17) 1 calc PR B 2
C6A C 0.9158(18) -0.0963(13) 0.8450(15) 0.043(5) Uani 0.283(17) 1 d PDU B 2
H6C H 1.0064 -0.1519 0.8286 0.051 Uiso 0.283(17) 1 calc PR B 2
H6D H 0.9051 -0.1284 0.9345 0.051 Uiso 0.283(17) 1 calc PR B 2
C7A C 0.8007(7) -0.1505(7) 0.7937(5) 0.0526(14) Uani 0.283(17) 1 d PDU B 2
H7C H 0.7094 -0.1160 0.8265 0.063 Uiso 0.283(17) 1 calc PR B 2
H7D H 0.8160 -0.2596 0.8251 0.063 Uiso 0.283(17) 1 calc PR B 2
C8 C 0.7824(7) -0.1062(6) 0.6526(5) 0.0432(12) Uani 1 1 d U . .
H8A H 0.8755 -0.0862 0.6153 0.045(16) Uiso 1 1 calc R B 1
H8B H 0.7546 -0.1905 0.6300 0.057(19) Uiso 1 1 calc R B 1
C10 C 0.6522(5) 0.3816(5) 0.1643(4) 0.0330(9) Uani 0.505(15) 1 d PDU C 1
H10 H 0.6431 0.4267 0.0739 0.040 Uiso 0.505(15) 1 calc PR C 1
S1 S 0.4882(7) 0.4617(8) 0.2270(7) 0.0371(7) Uani 0.505(15) 1 d PDU C 1
O11 O 0.4537(9) 0.3570(11) 0.3412(6) 0.042(2) Uani 0.505(15) 1 d PDU C 1
O12 O 0.5292(10) 0.5956(12) 0.2434(13) 0.060(3) Uani 0.505(15) 1 d PDU C 1
O13 O 0.3795(10) 0.4925(15) 0.1304(10) 0.046(3) Uani 0.505(15) 1 d PDU C 1
C10A C 0.6522(5) 0.3816(5) 0.1643(4) 0.0330(9) Uani 0.495(15) 1 d PDU C 2
H10A H 0.6490 0.4227 0.0734 0.040 Uiso 0.495(15) 1 calc PR C 2
S1A S 0.4943(7) 0.4886(8) 0.2130(7) 0.0371(7) Uani 0.495(15) 1 d PDU C 2
O11A O 0.4915(11) 0.4309(14) 0.3455(7) 0.054(3) Uani 0.495(15) 1 d PDU C 2
O12A O 0.5255(9) 0.6402(9) 0.1722(10) 0.045(2) Uani 0.495(15) 1 d PDU C 2
O13A O 0.3751(10) 0.4599(14) 0.1486(12) 0.044(3) Uani 0.495(15) 1 d PDU C 2
N1 N 0.8445(4) 0.3582(4) 0.3175(4) 0.0301(8) Uani 1 1 d . C .
C11 C 0.7897(5) 0.4230(5) 0.2021(4) 0.0320(9) Uani 1 1 d . . .
C12 C 0.8590(6) 0.5282(6) 0.1165(5) 0.0428(12) Uani 1 1 d . C .
H12 H 0.8183 0.5750 0.0372 0.051 Uiso 1 1 calc R . .
C13 C 0.9867(7) 0.5630(6) 0.1487(6) 0.0517(14) Uani 1 1 d . . .
H13 H 1.0355 0.6318 0.0910 0.062 Uiso 1 1 calc R C .
C14 C 1.0423(6) 0.4972(6) 0.2652(6) 0.0488(13) Uani 1 1 d . C .
H14 H 1.1299 0.5197 0.2884 0.059 Uiso 1 1 calc R . .
C15 C 0.9685(6) 0.3971(6) 0.3485(5) 0.0405(11) Uani 1 1 d . . .
H15 H 1.0056 0.3546 0.4295 0.049 Uiso 1 1 calc R C .
N2 N 0.6925(4) 0.1211(4) 0.3003(4) 0.0294(7) Uani 1 1 d . C .
C21 C 0.6544(5) 0.2164(5) 0.1873(4) 0.0322(9) Uani 1 1 d . . .
C22 C 0.6221(6) 0.1649(6) 0.0904(5) 0.0429(12) Uani 1 1 d . C .
H22 H 0.5949 0.2324 0.0125 0.052 Uiso 1 1 calc R . .
C23 C 0.6306(6) 0.0131(7) 0.1097(6) 0.0484(13) Uani 1 1 d . . .
H23 H 0.6109 -0.0234 0.0445 0.058 Uiso 1 1 calc R C .
C24 C 0.6682(6) -0.0850(6) 0.2255(5) 0.0419(11) Uani 1 1 d . C .
H24 H 0.6728 -0.1884 0.2408 0.050 Uiso 1 1 calc R . .
C25 C 0.6988(5) -0.0265(6) 0.3178(5) 0.0363(10) Uani 1 1 d . . .
H25 H 0.7251 -0.0925 0.3964 0.044 Uiso 1 1 calc R C .
O1W O 0.2934(6) 0.3865(6) 0.5388(5) 0.0632(13) Uani 1 1 d D . .
H1W H 0.340(7) 0.385(8) 0.477(5) 0.05(2) Uiso 1 1 d D . .
H2W H 0.348(8) 0.426(9) 0.569(7) 0.07(3) Uiso 1 1 d D . .

loop_
_atom_site_aniso_label
_atom_site_aniso_U_11
_atom_site_aniso_U_22
_atom_site_aniso_U_33
_atom_site_aniso_U_23
_atom_site_aniso_U_13
_atom_site_aniso_U_12
Pt1 0.03006(11) 0.02946(10) 0.02309(10) -0.00521(7) -0.00474(6) 0.00063(7)
C1 0.035(2) 0.045(3) 0.027(2) -0.0044(19) 0.0037(18) -0.010(2)
C2 0.035(2) 0.049(3) 0.024(2) -0.0101(19) -0.0023(18) 0.010(2)
C3 0.047(3) 0.031(2) 0.027(2) -0.0107(18) -0.0104(19) 0.0041(19)
C4 0.042(3) 0.045(3) 0.033(2) -0.004(2) -0.013(2) -0.006(2)
C5 0.059(4) 0.056(3) 0.035(3) -0.003(2) -0.019(2) -0.005(3)
C6 0.054(5) 0.055(5) 0.023(3) -0.004(3) -0.003(3) 0.004(4)
C7 0.069(4) 0.048(3) 0.032(3) 0.004(2) -0.006(3) -0.012(3)
C5A 0.059(4) 0.056(3) 0.035(3) -0.003(2) -0.019(2) -0.005(3)
C6A 0.051(12) 0.042(7) 0.020(7) 0.003(6) -0.008(7) 0.013(8)
C7A 0.069(4) 0.048(3) 0.032(3) 0.004(2) -0.006(3) -0.012(3)
C8 0.060(3) 0.033(2) 0.033(2) -0.0028(19) -0.006(2) -0.008(2)
C10 0.036(2) 0.039(2) 0.021(2) -0.0069(17) -0.0023(17) 0.0025(18)
S1 0.0360(8) 0.0381(19) 0.0323(13) -0.0095(14) -0.0055(7) 0.0092(10)
O11 0.042(4) 0.047(4) 0.029(3) -0.007(3) 0.002(2) 0.008(3)
O12 0.059(4) 0.055(4) 0.073(5) -0.032(4) 0.009(4) -0.006(3)
O13 0.038(4) 0.053(5) 0.036(4) 0.001(3) -0.004(3) -0.001(3)
C10A 0.036(2) 0.039(2) 0.021(2) -0.0069(17) -0.0023(17) 0.0025(18)
S1A 0.0360(8) 0.0381(19) 0.0323(13) -0.0095(14) -0.0055(7) 0.0092(10)
O11A 0.055(4) 0.059(5) 0.037(3) -0.010(3) 0.002(3) 0.016(3)
O12A 0.048(4) 0.040(3) 0.048(4) -0.017(3) -0.005(3) 0.003(3)
O13A 0.037(4) 0.045(5) 0.044(4) -0.006(4) -0.001(3) -0.006(3)
N1 0.0302(19) 0.0292(18) 0.0294(19) -0.0084(15) 0.0002(15) -0.0007(15)
C11 0.035(2) 0.029(2) 0.028(2) -0.0059(17) 0.0006(18) 0.0023(17)
C12 0.053(3) 0.035(2) 0.034(3) -0.004(2) 0.008(2) -0.002(2)
C13 0.058(4) 0.040(3) 0.056(4) -0.011(3) 0.017(3) -0.016(3)
C14 0.044(3) 0.045(3) 0.064(4) -0.022(3) 0.007(3) -0.014(2)
C15 0.041(3) 0.039(3) 0.044(3) -0.016(2) -0.003(2) -0.002(2)
N2 0.0260(18) 0.0337(19) 0.0278(18) -0.0082(15) -0.0003(14) -0.0048(14)
C21 0.029(2) 0.040(2) 0.025(2) -0.0096(18) -0.0036(17) 0.0007(18)
C22 0.043(3) 0.053(3) 0.032(3) -0.016(2) -0.012(2) 0.005(2)
C23 0.045(3) 0.060(3) 0.049(3) -0.032(3) -0.014(2) -0.001(3)
C24 0.042(3) 0.042(3) 0.050(3) -0.023(2) -0.003(2) -0.008(2)
C25 0.035(2) 0.039(2) 0.034(2) -0.012(2) -0.0001(19) -0.0022(19)
O1W 0.074(3) 0.054(3) 0.053(3) -0.008(2) 0.014(3) -0.002(2)

loop_
_atom_type_symbol
_atom_type_description
_atom_type_scat_dispersion_real
_atom_type_scat_dispersion_imag
_atom_type_scat_source
C C 0.0033 0.0016 'International Tables Vol C Tables 4.2.6.8 and 6.1.1.4'
H H 0.0000 0.0000 'International Tables Vol C Tables 4.2.6.8 and 6.1.1.4'
N N 0.0061 0.0033 'International Tables Vol C Tables 4.2.6.8 and 6.1.1.4'
O O 0.0106 0.0060 'International Tables Vol C Tables 4.2.6.8 and 6.1.1.4'
S S 0.1246 0.1234 'International Tables Vol C Tables 4.2.6.8 and 6.1.1.4'
Pt Pt -1.7033 8.3905 'International Tables Vol C Tables 4.2.6.8 and 6.1.1.4'

loop_
_geom_angle_atom_site_label_1
_geom_angle_atom_site_label_2
_geom_angle_atom_site_label_3
_geom_angle
C2 Pt1 N2 134.74(18)
C2 Pt1 N1 134.75(18)
N2 Pt1 N1 87.06(15)
C2 Pt1 C3 39.6(2)
N2 Pt1 C3 170.50(16)
N1 Pt1 C3 101.19(18)
C2 Pt1 C1 39.8(2)
N2 Pt1 C1 100.84(17)
N1 Pt1 C1 170.88(17)
C3 Pt1 C1 70.6(2)
C2 C1 C8 123.9(5)
C2 C1 Pt1 68.0(3)
C8 C1 Pt1 113.5(3)
C2 C1 H1 114.3
C8 C1 H1 114.3
Pt1 C1 H1 114.3
C3 C2 C1 118.8(4)
C3 C2 Pt1 72.0(3)
C1 C2 Pt1 72.2(3)
C3 C2 H2 120.3
C1 C2 H2 120.3
Pt1 C2 H2 120.3
C2 C3 C4 124.8(4)
C2 C3 Pt1 68.5(3)
C4 C3 Pt1 113.7(3)
C2 C3 H3 113.9
C4 C3 H3 113.9
Pt1 C3 H3 113.9
C3 C4 C5 113.5(5)
C3 C4 H4A 108.9
C5 C4 H4A 108.9
C3 C4 H4B 108.9
C5 C4 H4B 108.9
H4A C4 H4B 107.7
C6 C5 C4 117.1(5)
C6 C5 H5A 108.0
C4 C5 H5A 108.0
C6 C5 H5B 108.0
C4 C5 H5B 108.0
H5A C5 H5B 107.3
C7 C6 C5 122.9(6)
C7 C6 H6A 106.6
C5 C6 H6A 106.6
C7 C6 H6B 106.6
C5 C6 H6B 106.6
H6A C6 H6B 106.6
C6 C7 C8 118.2(5)
C6 C7 H7A 107.8
C8 C7 H7A 107.8
C6 C7 H7B 107.8
C8 C7 H7B 107.8
H7A C7 H7B 107.1
H6C C6A H6D 106.4
C1 C8 C7 113.5(5)
C1 C8 H8A 108.9
C7 C8 H8A 108.9
C1 C8 H8B 108.9
C7 C8 H8B 108.9
H8A C8 H8B 107.7
C11 C10 C21 114.2(4)
C11 C10 S1 114.1(4)
C21 C10 S1 110.6(4)
C11 C10 H10 105.7
C21 C10 H10 105.7
S1 C10 H10 105.7
O11 S1 O12 112.8(7)
O11 S1 O13 113.7(7)
O12 S1 O13 112.7(8)
O11 S1 C10 109.5(5)
O12 S1 C10 102.8(5)
O13 S1 C10 104.3(6)
O11A S1A O12A 112.2(7)
O11A S1A O13A 114.8(8)
O12A S1A O13A 115.2(7)
C11 N1 C15 118.6(4)
C11 N1 Pt1 121.7(3)
C15 N1 Pt1 119.7(3)
N1 C11 C12 120.9(5)
N1 C11 C10 120.0(4)
C12 C11 C10 119.1(4)
C13 C12 C11 119.6(5)
C13 C12 H12 120.2
C11 C12 H12 120.2
C14 C13 C12 119.5(5)
C14 C13 H13 120.3
C12 C13 H13 120.3
C13 C14 C15 119.2(5)
C13 C14 H14 120.4
C15 C14 H14 120.4
N1 C15 C14 122.2(5)
N1 C15 H15 118.9
C14 C15 H15 118.9
C25 N2 C21 118.6(4)
C25 N2 Pt1 119.2(3)
C21 N2 Pt1 122.2(3)
N2 C21 C22 121.2(5)
N2 C21 C10 119.6(4)
C22 C21 C10 119.1(4)
C23 C22 C21 119.3(5)
C23 C22 H22 120.4
C21 C22 H22 120.4
C22 C23 C24 119.7(5)
C22 C23 H23 120.1
C24 C23 H23 120.1
C25 C24 C23 118.1(5)
C25 C24 H24 120.9
C23 C24 H24 120.9
N2 C25 C24 123.0(5)
N2 C25 H25 118.5
C24 C25 H25 118.5
H1W O1W H2W 98(8)

loop_
_geom_bond_atom_site_label_1
_geom_bond_atom_site_label_2
_geom_bond_distance
Pt1 C2 2.086(5)
Pt1 N2 2.089(4)
Pt1 N1 2.102(4)
Pt1 C3 2.132(5)
Pt1 C1 2.143(5)
C1 C2 1.440(7)
C1 C8 1.524(8)
C1 H1 0.9900
C2 C3 1.428(7)
C2 H2 0.9900
C3 C4 1.521(7)
C3 H3 0.9900
C4 C5 1.554(8)
C4 H4A 0.9800
C4 H4B 0.9800
C5 C6 1.499(10)
C5 H5A 0.9800
C5 H5B 0.9800
C6 C7 1.467(10)
C6 H6A 0.9800
C6 H6B 0.9800
C7 C8 1.541(7)
C7 H7A 0.9800
C7 H7B 0.9800
C6A H6C 0.9800
C6A H6D 0.9800
C8 H8A 0.9800
C8 H8B 0.9800
C10 C11 1.506(7)
C10 C21 1.508(7)
C10 S1 1.845(7)
C10 H10 0.9900
S1 O11 1.444(7)
S1 O12 1.445(8)
S1 O13 1.448(7)
S1A O11A 1.444(8)
S1A O12A 1.445(8)
S1A O13A 1.448(7)
N1 C11 1.349(6)
N1 C15 1.351(6)
C11 C12 1.395(7)
C12 C13 1.371(9)
C12 H12 0.9400
C13 C14 1.363(9)
C13 H13 0.9400
C14 C15 1.379(8)
C14 H14 0.9400
C15 H15 0.9400
N2 C25 1.348(6)
N2 C21 1.353(6)
C21 C22 1.390(7)
C22 C23 1.383(8)
C22 H22 0.9400
C23 C24 1.385(8)
C23 H23 0.9400
C24 C25 1.380(7)
C24 H24 0.9400
C25 H25 0.9400
O1W H1W 0.82(5)
O1W H2W 0.82(5)

loop_
_geom_hbond_atom_site_label_D
_geom_hbond_atom_site_label_H
_geom_hbond_atom_site_label_A
_geom_hbond_distance_DH
_geom_hbond_distance_HA
_geom_hbond_distance_DA
_geom_hbond_angle_DHA
_geom_hbond_site_symmetry_A
O1W H1W O11 0.82(5) 1.93(5) 2.744(9) 174(7) .
O1W H1W O11A 0.82(5) 2.04(5) 2.824(10) 160(7) .
O1W H2W O12 0.82(5) 2.38(7) 3.072(14) 142(8) 2_666
O1W H2W O11A 0.82(5) 2.54(5) 3.359(15) 176(8) 2_666

loop_
_geom_torsion_atom_site_label_1
_geom_torsion_atom_site_label_2
_geom_torsion_atom_site_label_3
_geom_torsion_atom_site_label_4
_geom_torsion
N2 Pt1 C1 C2 -152.8(3)
C3 Pt1 C1 C2 31.4(3)
C2 Pt1 C1 C8 -118.7(5)
N2 Pt1 C1 C8 88.4(4)
C3 Pt1 C1 C8 -87.4(4)
C8 C1 C2 C3 47.4(7)
Pt1 C1 C2 C3 -56.8(4)
C8 C1 C2 Pt1 104.2(5)
N2 Pt1 C2 C3 168.7(2)
N1 Pt1 C2 C3 -39.6(4)
C1 Pt1 C2 C3 129.6(4)
N2 Pt1 C2 C1 39.1(4)
N1 Pt1 C2 C1 -169.2(3)
C3 Pt1 C2 C1 -129.6(4)
C1 C2 C3 C4 -47.6(7)
Pt1 C2 C3 C4 -104.6(5)
C1 C2 C3 Pt1 56.9(4)
N1 Pt1 C3 C2 152.5(3)
C1 Pt1 C3 C2 -31.5(3)
C2 Pt1 C3 C4 119.8(5)
N1 Pt1 C3 C4 -87.7(4)
C1 Pt1 C3 C4 88.3(4)
C2 C3 C4 C5 -52.1(7)
Pt1 C3 C4 C5 -131.6(4)
C3 C4 C5 C6 50.2(8)
C4 C5 C6 C7 53.3(10)
C5 C6 C7 C8 -53.7(10)
C2 C1 C8 C7 52.4(7)
Pt1 C1 C8 C7 130.8(4)
C6 C7 C8 C1 -50.1(8)
C11 C10 S1 O11 -92.9(6)
C21 C10 S1 O11 37.4(7)
C11 C10 S1 O12 27.2(7)
C21 C10 S1 O12 157.5(6)
C11 C10 S1 O13 145.1(7)
C21 C10 S1 O13 -84.7(8)
C2 Pt1 N1 C11 -124.8(4)
N2 Pt1 N1 C11 35.5(4)
C3 Pt1 N1 C11 -149.2(4)
C2 Pt1 N1 C15 57.2(4)
N2 Pt1 N1 C15 -142.5(4)
C3 Pt1 N1 C15 32.8(4)
C15 N1 C11 C12 -0.2(7)
Pt1 N1 C11 C12 -178.2(3)
C15 N1 C11 C10 179.7(4)
Pt1 N1 C11 C10 1.6(6)
C21 C10 C11 N1 -53.6(6)
S1 C10 C11 N1 74.9(6)
C21 C10 C11 C12 126.3(5)
S1 C10 C11 C12 -105.3(5)
N1 C11 C12 C13 2.0(8)
C10 C11 C12 C13 -177.9(5)
C11 C12 C13 C14 -1.7(9)
C12 C13 C14 C15 -0.3(9)
C11 N1 C15 C14 -1.9(7)
Pt1 N1 C15 C14 176.2(4)
C13 C14 C15 N1 2.1(8)
C2 Pt1 N2 C25 -57.9(4)
N1 Pt1 N2 C25 141.8(4)
C1 Pt1 N2 C25 -33.6(4)
C2 Pt1 N2 C21 123.3(4)
N1 Pt1 N2 C21 -37.0(4)
C1 Pt1 N2 C21 147.6(4)
C25 N2 C21 C22 -0.1(7)
Pt1 N2 C21 C22 178.7(4)
C25 N2 C21 C10 -177.6(4)
Pt1 N2 C21 C10 1.1(6)
C11 C10 C21 N2 52.0(6)
S1 C10 C21 N2 -78.2(5)
C11 C10 C21 C22 -125.6(5)
S1 C10 C21 C22 104.2(5)
N2 C21 C22 C23 -0.6(8)
C10 C21 C22 C23 177.0(5)
C21 C22 C23 C24 1.2(9)
C22 C23 C24 C25 -1.2(8)
C21 N2 C25 C24 0.1(7)
Pt1 N2 C25 C24 -178.7(4)
C23 C24 C25 N2 0.5(8)
